data_4062574
_journal_name_full Organometallics
_journal_paper_doi 10.1021/om034248j
_journal_year 2004
_chemical_formula_sum 'C37 H37 B N2'
_chemical_formula_weight 520.50
_space_group_IT_number 14
_symmetry_cell_setting monoclinic
_symmetry_space_group_name_Hall '-P 2yn'
_symmetry_space_group_name_H-M 'P 1 21/n 1'
_cell_angle_alpha 90.00
_cell_angle_beta 92.631(12)
_cell_angle_gamma 90.00
_cell_formula_units_Z 4
_cell_length_a 10.7263(16)
_cell_length_b 17.092(2)
_cell_length_c 16.239(2)
_cell_measurement_temperature 140(2)
_cell_volume 2974.1(7)
_diffrn_ambient_temperature 140(2)
_exptl_crystal_density_diffrn 1.162
_cod_depositor_comments
;
The following automatic conversions were performed:
'_symmetry_cell_setting' value 'Monoclinic' changed to 'monoclinic'
according to '/home/saulius/struct/CIF-dictionaries/cif_core.dic'
dictionary named 'cif_core.dic' version 2.4.1 from 2010-06-29.

Automatic conversion script
Id: cif_fix_enum 1527 2010-12-29 10:47:43Z saulius 
;
_cod_original_sg_symbol_H-M 'P 21/n'
_cod_database_code 4062574

loop_
_symmetry_equiv_pos_as_xyz
'x, y, z'
'-x+1/2, y+1/2, -z+1/2'
'-x, -y, -z'
'x-1/2, -y-1/2, z-1/2'

loop_
_atom_site_label
_atom_site_type_symbol
_atom_site_fract_x
_atom_site_fract_y
_atom_site_fract_z
_atom_site_U_iso_or_equiv
_atom_site_adp_type
_atom_site_occupancy
_atom_site_symmetry_multiplicity
_atom_site_calc_flag
_atom_site_refinement_flags
_atom_site_disorder_assembly
_atom_site_disorder_group
N1 N 0.3487(4) 0.1182(2) 0.2951(2) 0.0209(10) Uani 1 1 d . . .
N2 N 0.5187(4) 0.1183(2) 0.3732(2) 0.0203(9) Uani 1 1 d . . .
C1 C 0.3173(5) 0.1416(2) 0.3725(3) 0.0251(12) Uani 1 1 d . . .
H1 H 0.2362 0.1554 0.3887 0.030 Uiso 1 1 calc R . .
C2 C 0.4228(5) 0.1414(2) 0.4211(3) 0.0223(12) Uani 1 1 d . . .
H2 H 0.4296 0.1547 0.4780 0.027 Uiso 1 1 calc R . .
C3 C 0.4719(5) 0.1053(2) 0.2966(3) 0.0226(12) Uani 1 1 d . . .
H3 H 0.5183 0.0896 0.2510 0.027 Uiso 1 1 calc R . .
C4 C 0.2616(4) 0.1091(3) 0.2230(3) 0.0258(12) Uani 1 1 d . . .
H4A H 0.3093 0.1047 0.1725 0.031 Uiso 1 1 calc R . .
H4B H 0.2075 0.1559 0.2176 0.031 Uiso 1 1 calc R . .
C5 C 0.1810(5) 0.0366(3) 0.2320(3) 0.0300(13) Uani 1 1 d . . .
H5A H 0.1367 0.0400 0.2840 0.036 Uiso 1 1 calc R . .
H5B H 0.2352 -0.0104 0.2350 0.036 Uiso 1 1 calc R . .
C6 C 0.0850(5) 0.0278(3) 0.1592(3) 0.0324(13) Uani 1 1 d . . .
H6A H 0.0339 -0.0195 0.1679 0.039 Uiso 1 1 calc R . .
H6B H 0.0284 0.0736 0.1581 0.039 Uiso 1 1 calc R . .
C7 C 0.1426(5) 0.0215(3) 0.0799(3) 0.0305(13) Uani 1 1 d . . .
C8 C 0.1915(5) 0.0175(3) 0.0171(4) 0.0414(15) Uani 1 1 d . . .
H8 H 0.2312 0.0143 -0.0339 0.050 Uiso 1 1 calc R . .
C9 C 0.6504(4) 0.1079(3) 0.4012(3) 0.0247(12) Uani 1 1 d . . .
H9A H 0.6817 0.1567 0.4277 0.030 Uiso 1 1 calc R . .
H9B H 0.7013 0.0972 0.3531 0.030 Uiso 1 1 calc R . .
C10 C 0.6641(5) 0.0408(3) 0.4619(3) 0.0341(14) Uani 1 1 d . . .
H10A H 0.6308 -0.0076 0.4356 0.041 Uiso 1 1 calc R . .
H10B H 0.6140 0.0521 0.5102 0.041 Uiso 1 1 calc R . .
C11 C 0.8024(5) 0.0269(3) 0.4917(3) 0.0380(14) Uani 1 1 d . . .
H11A H 0.8400 0.0771 0.5104 0.046 Uiso 1 1 calc R . .
H11B H 0.8053 -0.0095 0.5392 0.046 Uiso 1 1 calc R . .
C12 C 0.8742(5) -0.0056(3) 0.4258(3) 0.0333(14) Uani 1 1 d . . .
C13 C 0.9295(5) -0.0360(3) 0.3724(4) 0.0432(15) Uani 1 1 d . . .
H13 H 0.9736 -0.0602 0.3298 0.052 Uiso 1 1 calc R . .
B1 B 0.6760(5) 0.2201(3) 0.0984(3) 0.0177(13) Uani 1 1 d . . .
C14 C 0.6188(4) 0.2363(2) 0.0035(3) 0.0174(11) Uani 1 1 d . . .
C15 C 0.5453(4) 0.3014(3) -0.0212(3) 0.0224(12) Uani 1 1 d . . .
H15 H 0.5261 0.3395 0.0189 0.027 Uiso 1 1 calc R . .
C16 C 0.4998(4) 0.3120(3) -0.1027(3) 0.0247(12) Uani 1 1 d . . .
H16 H 0.4494 0.3562 -0.1165 0.030 Uiso 1 1 calc R . .
C17 C 0.5273(4) 0.2586(3) -0.1634(3) 0.0243(12) Uani 1 1 d . . .
H17 H 0.4955 0.2654 -0.2185 0.029 Uiso 1 1 calc R . .
C18 C 0.6018(4) 0.1955(3) -0.1422(3) 0.0224(12) Uani 1 1 d . . .
H18 H 0.6232 0.1590 -0.1833 0.027 Uiso 1 1 calc R . .
C19 C 0.6459(4) 0.1848(3) -0.0611(3) 0.0226(12) Uani 1 1 d . . .
H19 H 0.6969 0.1405 -0.0486 0.027 Uiso 1 1 calc R . .
C20 C 0.6608(4) 0.1252(2) 0.1200(2) 0.0173(11) Uani 1 1 d . . .
C21 C 0.5565(4) 0.0817(3) 0.0900(2) 0.0203(12) Uani 1 1 d . . .
H21 H 0.4976 0.1063 0.0529 0.024 Uiso 1 1 calc R . .
C22 C 0.5365(4) 0.0041(3) 0.1124(3) 0.0228(12) Uani 1 1 d . . .
H22 H 0.4650 -0.0230 0.0906 0.027 Uiso 1 1 calc R . .
C23 C 0.6206(5) -0.0337(3) 0.1665(3) 0.0269(13) Uani 1 1 d . . .
H23 H 0.6081 -0.0869 0.1811 0.032 Uiso 1 1 calc R . .
C24 C 0.7230(5) 0.0074(3) 0.1987(3) 0.0257(12) Uani 1 1 d . . .
H24 H 0.7806 -0.0174 0.2364 0.031 Uiso 1 1 calc R . .
C25 C 0.7418(4) 0.0852(3) 0.1760(2) 0.0217(12) Uani 1 1 d . . .
H25 H 0.8124 0.1121 0.1994 0.026 Uiso 1 1 calc R . .
C26 C 0.8233(4) 0.2478(3) 0.1022(2) 0.0181(11) Uani 1 1 d . . .
C27 C 0.8644(5) 0.3214(3) 0.1326(2) 0.0220(12) Uani 1 1 d . . .
H27 H 0.8043 0.3568 0.1523 0.026 Uiso 1 1 calc R . .
C28 C 0.9888(5) 0.3440(3) 0.1349(3) 0.0272(13) Uani 1 1 d . . .
H28 H 1.0122 0.3933 0.1577 0.033 Uiso 1 1 calc R . .
C29 C 1.0794(5) 0.2953(3) 0.1043(3) 0.0308(13) Uani 1 1 d . . .
H29 H 1.1647 0.3106 0.1062 0.037 Uiso 1 1 calc R . .
C30 C 1.0424(5) 0.2239(3) 0.0710(3) 0.0288(13) Uani 1 1 d . . .
H30 H 1.1024 0.1903 0.0481 0.035 Uiso 1 1 calc R . .
C31 C 0.9181(5) 0.2011(3) 0.0708(3) 0.0240(12) Uani 1 1 d . . .
H31 H 0.8960 0.1515 0.0483 0.029 Uiso 1 1 calc R . .
C32 C 0.5956(4) 0.2616(2) 0.1715(2) 0.0194(12) Uani 1 1 d . . .
C33 C 0.4653(5) 0.2720(2) 0.1660(3) 0.0239(12) Uani 1 1 d . . .
H33 H 0.4220 0.2596 0.1154 0.029 Uiso 1 1 calc R . .
C34 C 0.3960(5) 0.2996(3) 0.2307(3) 0.0277(13) Uani 1 1 d . . .
H34 H 0.3083 0.3065 0.2231 0.033 Uiso 1 1 calc R . .
C35 C 0.4557(5) 0.3169(3) 0.3062(3) 0.0298(13) Uani 1 1 d . . .
H35 H 0.4094 0.3354 0.3507 0.036 Uiso 1 1 calc R . .
C36 C 0.5847(5) 0.3068(3) 0.3157(3) 0.0287(13) Uani 1 1 d . . .
H36 H 0.6270 0.3191 0.3668 0.034 Uiso 1 1 calc R . .
C37 C 0.6515(5) 0.2787(2) 0.2502(3) 0.0228(12) Uani 1 1 d . . .
H37 H 0.7388 0.2706 0.2587 0.027 Uiso 1 1 calc R . .

loop_
_atom_site_aniso_label
_atom_site_aniso_U_11
_atom_site_aniso_U_22
_atom_site_aniso_U_33
_atom_site_aniso_U_23
_atom_site_aniso_U_13
_atom_site_aniso_U_12
N1 0.020(3) 0.024(2) 0.019(2) 0.0012(17) 0.0032(19) 0.0028(19)
N2 0.019(3) 0.024(2) 0.018(2) 0.0005(17) 0.0018(19) 0.0019(19)
C1 0.030(4) 0.024(3) 0.021(3) -0.001(2) 0.004(2) 0.002(2)
C2 0.023(3) 0.024(3) 0.020(3) 0.000(2) 0.004(2) 0.005(2)
C3 0.031(4) 0.020(3) 0.018(3) -0.003(2) 0.006(2) 0.003(2)
C4 0.028(3) 0.026(3) 0.022(3) 0.003(2) -0.003(2) 0.002(2)
C5 0.030(4) 0.029(3) 0.031(3) 0.003(2) 0.000(2) -0.005(3)
C6 0.035(4) 0.025(3) 0.036(3) 0.003(2) -0.004(3) 0.001(3)
C7 0.030(4) 0.027(3) 0.034(3) -0.005(2) -0.001(3) 0.007(2)
C8 0.038(4) 0.039(4) 0.046(4) -0.013(3) -0.001(3) 0.010(3)
C9 0.018(3) 0.030(3) 0.025(3) 0.000(2) 0.000(2) 0.000(2)
C10 0.022(4) 0.035(3) 0.045(3) 0.006(3) 0.001(3) 0.002(3)
C11 0.031(4) 0.033(3) 0.051(4) 0.010(3) 0.009(3) -0.001(3)
C12 0.040(4) 0.024(3) 0.034(3) 0.003(3) -0.011(3) 0.003(3)
C13 0.045(4) 0.032(4) 0.052(4) 0.003(3) -0.004(3) 0.000(3)
B1 0.018(4) 0.017(3) 0.018(3) 0.000(2) 0.006(3) 0.000(2)
C14 0.013(3) 0.018(3) 0.021(3) 0.001(2) 0.003(2) -0.006(2)
C15 0.025(3) 0.021(3) 0.022(3) -0.001(2) 0.003(2) -0.002(2)
C16 0.022(3) 0.025(3) 0.026(3) 0.005(2) -0.002(2) 0.003(2)
C17 0.025(3) 0.030(3) 0.017(3) -0.001(2) -0.004(2) -0.006(2)
C18 0.027(3) 0.021(3) 0.021(3) -0.003(2) 0.006(2) -0.003(2)
C19 0.026(3) 0.020(3) 0.022(3) 0.001(2) 0.005(2) 0.000(2)
C20 0.019(3) 0.020(3) 0.014(2) -0.002(2) 0.005(2) 0.002(2)
C21 0.026(3) 0.020(3) 0.014(2) 0.000(2) -0.001(2) 0.004(2)
C22 0.023(3) 0.023(3) 0.023(3) -0.003(2) 0.003(2) -0.007(2)
C23 0.036(4) 0.018(3) 0.027(3) -0.001(2) 0.005(3) -0.003(2)
C24 0.034(4) 0.025(3) 0.018(3) 0.004(2) 0.001(2) 0.005(2)
C25 0.018(3) 0.024(3) 0.023(3) -0.006(2) 0.002(2) -0.002(2)
C26 0.024(3) 0.020(3) 0.010(2) 0.0027(19) 0.001(2) 0.003(2)
C27 0.022(3) 0.024(3) 0.019(3) -0.001(2) -0.001(2) -0.001(2)
C28 0.029(4) 0.032(3) 0.020(3) 0.007(2) -0.008(2) -0.012(3)
C29 0.023(4) 0.038(3) 0.031(3) 0.016(3) -0.007(3) -0.007(3)
C30 0.027(4) 0.030(3) 0.030(3) 0.011(2) 0.005(3) 0.005(3)
C31 0.024(4) 0.023(3) 0.026(3) 0.007(2) 0.004(2) -0.003(2)
C32 0.025(3) 0.012(3) 0.021(3) 0.004(2) 0.002(2) -0.004(2)
C33 0.025(4) 0.022(3) 0.026(3) 0.000(2) 0.008(2) -0.004(2)
C34 0.024(3) 0.024(3) 0.036(3) 0.000(2) 0.007(3) 0.001(2)
C35 0.034(4) 0.025(3) 0.032(3) -0.006(2) 0.020(3) -0.002(3)
C36 0.038(4) 0.025(3) 0.024(3) -0.003(2) 0.004(3) -0.009(3)
C37 0.026(3) 0.020(3) 0.022(3) 0.003(2) 0.004(2) 0.000(2)

loop_
_geom_bond_atom_site_label_1
_geom_bond_atom_site_label_2
_geom_bond_distance
_geom_bond_site_symmetry_2
_geom_bond_publ_flag
N1 C3 1.339(5) . ?
N1 C1 1.376(5) . ?
N1 C4 1.471(5) . ?
N2 C3 1.339(5) . ?
N2 C2 1.376(5) . ?
N2 C9 1.475(5) . ?
C1 C2 1.350(6) . ?
C1 H1 0.9500 . ?
C2 H2 0.9500 . ?
C3 H3 0.9500 . ?
C4 C5 1.522(6) . ?
C4 H4A 0.9900 . ?
C4 H4B 0.9900 . ?
C5 C6 1.539(6) . ?
C5 H5A 0.9900 . ?
C5 H5B 0.9900 . ?
C6 C7 1.458(7) . ?
C6 H6A 0.9900 . ?
C6 H6B 0.9900 . ?
C7 C8 1.169(6) . ?
C8 H8 0.9500 . ?
C9 C10 1.516(6) . ?
C9 H9A 0.9900 . ?
C9 H9B 0.9900 . ?
C10 C11 1.557(6) . ?
C10 H10A 0.9900 . ?
C10 H10B 0.9900 . ?
C11 C12 1.458(7) . ?
C11 H11A 0.9900 . ?
C11 H11B 0.9900 . ?
C12 C13 1.192(7) . ?
C13 H13 0.9500 . ?
B1 C26 1.648(7) . ?
B1 C14 1.656(6) . ?
B1 C32 1.659(6) . ?
B1 C20 1.669(6) . ?
C14 C19 1.409(5) . ?
C14 C15 1.412(6) . ?
C15 C16 1.401(5) . ?
C15 H15 0.9500 . ?
C16 C17 1.384(6) . ?
C16 H16 0.9500 . ?
C17 C18 1.377(6) . ?
C17 H17 0.9500 . ?
C18 C19 1.392(5) . ?
C18 H18 0.9500 . ?
C19 H19 0.9500 . ?
C20 C25 1.407(6) . ?
C20 C21 1.411(6) . ?
C21 C22 1.395(6) . ?
C21 H21 0.9500 . ?
C22 C23 1.390(6) . ?
C22 H22 0.9500 . ?
C23 C24 1.386(6) . ?
C23 H23 0.9500 . ?
C24 C25 1.396(6) . ?
C24 H24 0.9500 . ?
C25 H25 0.9500 . ?
C26 C31 1.406(6) . ?
C26 C27 1.415(6) . ?
C27 C28 1.388(6) . ?
C27 H27 0.9500 . ?
C28 C29 1.389(6) . ?
C28 H28 0.9500 . ?
C29 C30 1.386(6) . ?
C29 H29 0.9500 . ?
C30 C31 1.388(6) . ?
C30 H30 0.9500 . ?
C31 H31 0.9500 . ?
C32 C33 1.407(6) . ?
C32 C37 1.416(5) . ?
C33 C34 1.397(6) . ?
C33 H33 0.9500 . ?
C34 C35 1.388(6) . ?
C34 H34 0.9500 . ?
C35 C36 1.396(6) . ?
C35 H35 0.9500 . ?
C36 C37 1.395(6) . ?
C36 H36 0.9500 . ?
C37 H37 0.9500 . ?

loop_
_cod_related_entry_id
_cod_related_entry_database
_cod_related_entry_code
1 ChemSpider 21153746
